data_7208603
loop_
_publ_author_name
'\<Strukil, Vjekoslav'
'Igrc, Marina D.'
'F\'abi\'an, L\'aszl\'o'
'Eckert-Maksi\'c, Mirjana'
'Childs, Scott L.'
'Reid, David G.'
'Duer, Melinda J.'
'Halasz, Ivan'
'Mottillo, Cristina'
'Fri\<s\<ci\'c, Tomislav'

_publ_section_title
;
 A model for a solvent-free synthetic organic research laboratory:
 click-mechanosynthesis and structural characterization of thioureas
 without bulk solvents
;
_journal_issue 9
_journal_name_full 'Green Chemistry'
_journal_page_first 2462
_journal_paper_doi 10.1039/c2gc35799b
_journal_volume 14
_journal_year 2012
_chemical_formula_moiety 'C11 H13 N3 O3 S1'
_chemical_formula_sum 'C11 H13 N3 O3 S'
_chemical_formula_weight 267.30
_chemical_name_common N-(4-nitrophenyl)-N'-(morpholino)thiourea
_chemical_name_systematic
;
N-(4-nitrophenyl)-N'-(morpholino)thiourea
;
_space_group_IT_number 29
_symmetry_cell_setting orthorhombic
_symmetry_space_group_name_Hall 'P 2c -2ac'
_symmetry_space_group_name_H-M 'P c a 21'
_atom_sites_solution_hydrogens geom
_atom_sites_solution_primary direct
_atom_sites_solution_secondary difmap
_audit_creation_method SHELXL-97
_cell_angle_alpha 90.00
_cell_angle_beta 90.00
_cell_angle_gamma 90.00
_cell_formula_units_Z 16
_cell_length_a 21.2213(10)
_cell_length_b 8.0908(4)
_cell_length_c 28.6471(15)
_cell_measurement_temperature 291(2)
_cell_volume 4918.6(4)
_computing_cell_refinement
;
CrysAlis RED, Oxford Diffraction Ltd.,
Version 1.171.33.41 (release 06-05-2009 CrysAlis171 .NET)
(compiled May 6 2009,17:20:42)
;
_computing_data_collection
;
CrysAlis CCD, Oxford Diffraction Ltd.,
Version 1.171.33.41 (release 06-05-2009 CrysAlis171 .NET)
(compiled May 6 2009,17:20:42)
;
_computing_data_reduction
;
CrysAlis RED, Oxford Diffraction Ltd.,
Version 1.171.33.41 (release 06-05-2009 CrysAlis171 .NET)
(compiled May 6 2009,17:20:42)
;
_computing_structure_refinement SHELXL-97
_computing_structure_solution SHELXS-97
_diffrn_ambient_temperature 291(2)
_diffrn_measured_fraction_theta_full 0.997
_diffrn_measured_fraction_theta_max 0.997
_diffrn_measurement_device_type 'Xcalibur, Sapphire3'
_diffrn_measurement_method '\w scans'
_diffrn_radiation_monochromator graphite
_diffrn_radiation_source 'Enhance (Mo) X-ray Source'
_diffrn_radiation_type MoK\a
_diffrn_radiation_wavelength 0.71073
_diffrn_reflns_av_R_equivalents 0.1164
_diffrn_reflns_av_sigmaI/netI 0.1907
_diffrn_reflns_limit_h_max 26
_diffrn_reflns_limit_h_min -26
_diffrn_reflns_limit_k_max 9
_diffrn_reflns_limit_k_min -9
_diffrn_reflns_limit_l_max 35
_diffrn_reflns_limit_l_min -35
_diffrn_reflns_number 35514
_diffrn_reflns_theta_full 26.00
_diffrn_reflns_theta_max 26.00
_diffrn_reflns_theta_min 3.82
_exptl_absorpt_coefficient_mu 0.268
_exptl_absorpt_correction_type none
_exptl_crystal_colour yellow
_exptl_crystal_density_diffrn 1.444
_exptl_crystal_density_meas ?
_exptl_crystal_density_method 'not measured'
_exptl_crystal_description prism
_exptl_crystal_F_000 2240
_exptl_crystal_size_max 0.5
_exptl_crystal_size_mid 0.1
_exptl_crystal_size_min 0.08
_refine_diff_density_max 0.585
_refine_diff_density_min -0.196
_refine_diff_density_rms 0.049
_refine_ls_abs_structure_details 'Flack H D (1983), Acta Cryst. A39, 876-881'
_refine_ls_abs_structure_Flack 0.49(11)
_refine_ls_extinction_method none
_refine_ls_goodness_of_fit_ref 1.008
_refine_ls_hydrogen_treatment constr
_refine_ls_matrix_type full
_refine_ls_number_parameters 650
_refine_ls_number_reflns 9571
_refine_ls_number_restraints 6
_refine_ls_restrained_S_all 1.007
_refine_ls_R_factor_all 0.1498
_refine_ls_R_factor_gt 0.0471
_refine_ls_shift/su_max 0.002
_refine_ls_shift/su_mean <0.001
_refine_ls_structure_factor_coef Fsqd
_refine_ls_weighting_details
; calc
[0.00000+1.00000exp(4.00(sin\q/\l)^2^)]/
[\s^2^(Fo^2^)+0.0000+0.0000*P+(0.0417P)^2^+0.0000sin\q/\l]
where P = 0.33333Fo^2^ + 0.66667Fc^2^
;
_refine_ls_weighting_scheme calc
_refine_ls_wR_factor_gt 0.0911
_refine_ls_wR_factor_ref 0.1249
_reflns_number_gt 3615
_reflns_number_total 9571
_reflns_threshold_expression >2sigma(I)
_cod_data_source_file c2gc35799b.txt
_cod_data_source_block 4j-form2
_cod_depositor_comments
;
The following automatic conversions were performed:

'_exptl_crystal_density_meas' value 'not measured' was changed to '?'
- the value is perceived as not measured.

Automatic conversion script
Id: cif_fix_values 3008 2015-01-20 13:52:24Z robertas 
;
_cod_original_sg_symbol_H-M Pca21
_cod_original_formula_sum 'C11 H13 N3 O3 S1'
_cod_database_code 7208603

loop_
_symmetry_equiv_pos_as_xyz
'x, y, z'
'-x, -y, z+1/2'
'x+1/2, -y, z'
'-x+1/2, y, z+1/2'

loop_
_atom_site_label
_atom_site_type_symbol
_atom_site_fract_x
_atom_site_fract_y
_atom_site_fract_z
_atom_site_U_iso_or_equiv
_atom_site_adp_type
_atom_site_occupancy
_atom_site_symmetry_multiplicity
_atom_site_calc_flag
_atom_site_refinement_flags
H2 H 0.0351 0.0382 0.4061 0.050 Uiso 1 1 d D
H22 H 0.3033 0.9829 0.1183 0.050 Uiso 1 1 d D
H42 H -0.2934 -0.4576 0.6237 0.050 Uiso 1 1 d D
H62 H 0.0388 -0.4953 0.3975 0.050 Uiso 1 1 d D
S1 S 0.07185(8) 0.3484(2) 0.47700(7) 0.0435(4) Uani 1 1 d .
S6 S -0.04829(8) -0.1501(2) 0.37100(7) 0.0487(5) Uani 1 1 d .
S4 S -0.20561(8) -0.1342(2) 0.65470(7) 0.0498(5) Uani 1 1 d .
C1 C 0.0558(3) 0.1510(8) 0.4616(3) 0.0385(19) Uani 1 1 d .
N41 N -0.1812(2) -0.4442(8) 0.6322(2) 0.0364(15) Uani 1 1 d .
N61 N -0.0757(3) -0.4617(8) 0.3949(3) 0.0394(16) Uani 1 1 d .
O1 O -0.0345(2) -0.1805(5) 0.54954(17) 0.0542(14) Uani 1 1 d .
N1 N 0.0332(3) 0.0384(7) 0.4915(2) 0.0360(16) Uani 1 1 d .
N62 N 0.0302(2) -0.4038(5) 0.38589(18) 0.0391(14) Uani 1 1 d D
O61 O -0.1633(2) -0.6771(6) 0.4370(2) 0.0585(14) Uani 1 1 d .
N2 N 0.0646(2) 0.0952(6) 0.41666(19) 0.0355(13) Uani 1 1 d D
O41 O -0.0922(2) -0.6738(6) 0.5946(2) 0.0599(15) Uani 1 1 d .
C2 C 0.0370(3) -0.1398(8) 0.4850(3) 0.0412(19) Uani 1 1 d .
H2A H 0.0726 -0.1835 0.5023 0.049 Uiso 1 1 calc R
H2B H 0.0433 -0.1648 0.4522 0.049 Uiso 1 1 calc R
C9 C 0.1679(3) 0.3262(8) 0.3123(3) 0.0410(17) Uani 1 1 d .
N42 N -0.2850(2) -0.3853(6) 0.64343(18) 0.0399(14) Uani 1 1 d D
C65 C -0.0668(4) -0.6393(8) 0.3936(3) 0.046(2) Uani 1 1 d .
H65A H -0.0221 -0.6646 0.3938 0.055 Uiso 1 1 calc R
H65B H -0.0848 -0.6836 0.3651 0.055 Uiso 1 1 calc R
C41 C -0.2244(3) -0.3321(7) 0.6440(2) 0.0312(16) Uani 1 1 d .
C67 C 0.1387(3) -0.3201(8) 0.3915(2) 0.0360(17) Uani 1 1 d .
H67 H 0.1394 -0.3648 0.4214 0.043 Uiso 1 1 calc R
C6 C 0.1011(3) 0.1759(7) 0.3818(2) 0.0305(15) Uani 1 1 d .
C11 C 0.1605(4) 0.2340(10) 0.3912(3) 0.048(2) Uani 1 1 d .
H11 H 0.1777 0.2234 0.4210 0.058 Uiso 1 1 calc R
C42 C -0.1895(3) -0.6226(9) 0.6370(3) 0.045(2) Uani 1 1 d .
H42A H -0.2341 -0.6486 0.6367 0.053 Uiso 1 1 calc R
H42B H -0.1722 -0.6586 0.6666 0.053 Uiso 1 1 calc R
C66 C 0.0838(3) -0.3246(7) 0.3661(2) 0.0335(15) Uani 1 1 d D
C47 C -0.3955(3) -0.3055(8) 0.6374(3) 0.042(2) Uani 1 1 d .
H47 H -0.3972 -0.3561 0.6083 0.050 Uiso 1 1 calc R
C61 C -0.0313(3) -0.3471(8) 0.3842(2) 0.0371(18) Uani 1 1 d D
O2 O 0.2528(4) 0.4737(9) 0.2870(4) 0.106(3) Uani 1 1 d .
N63 N 0.2471(4) -0.0978(9) 0.3115(3) 0.067(2) Uani 1 1 d .
C69 C 0.1899(3) -0.1826(8) 0.3299(2) 0.0412(17) Uani 1 1 d .
C49 C -0.4447(3) -0.1575(8) 0.6973(3) 0.0471(19) Uani 1 1 d .
C7 C 0.0757(3) 0.1888(9) 0.3373(3) 0.0383(19) Uani 1 1 d .
H7 H 0.0357 0.1478 0.3310 0.046 Uiso 1 1 calc R
C4 C -0.0422(4) -0.0065(8) 0.5530(4) 0.043(2) Uani 1 1 d .
H4A H -0.0538 0.0221 0.5847 0.051 Uiso 1 1 calc R
H4B H -0.0761 0.0283 0.5325 0.051 Uiso 1 1 calc R
C50 C -0.3902(3) -0.1546(9) 0.7242(3) 0.055(2) Uani 1 1 d .
H50 H -0.3897 -0.1039 0.7533 0.065 Uiso 1 1 calc R
N43 N -0.5001(4) -0.0751(11) 0.7168(4) 0.076(2) Uani 1 1 d .
C46 C -0.3387(3) -0.3035(8) 0.6623(3) 0.0401(17) Uani 1 1 d .
C44 C -0.0866(4) -0.5012(8) 0.5890(4) 0.041(3) Uani 1 1 d .
H44A H -0.1073 -0.4694 0.5602 0.049 Uiso 1 1 calc R
H44B H -0.0423 -0.4737 0.5859 0.049 Uiso 1 1 calc R
N3 N 0.2033(4) 0.4206(9) 0.2766(3) 0.066(2) Uani 1 1 d .
C62 C -0.1420(3) -0.4162(9) 0.3985(3) 0.050(2) Uani 1 1 d .
H62A H -0.1638 -0.4474 0.3701 0.061 Uiso 1 1 calc R
H62B H -0.1457 -0.2974 0.4022 0.061 Uiso 1 1 calc R
C63 C -0.1722(4) -0.5024(7) 0.4400(5) 0.052(3) Uani 1 1 d .
H63A H -0.1535 -0.4614 0.4687 0.062 Uiso 1 1 calc R
H63B H -0.2169 -0.4777 0.4407 0.062 Uiso 1 1 calc R
C5 C 0.0171(4) 0.0832(8) 0.5400(2) 0.0494(19) Uani 1 1 d .
H5A H 0.0108 0.2016 0.5424 0.059 Uiso 1 1 calc R
H5B H 0.0511 0.0519 0.5608 0.059 Uiso 1 1 calc R
C8 C 0.1104(4) 0.2627(9) 0.3026(3) 0.048(2) Uani 1 1 d .
H8 H 0.0944 0.2691 0.2724 0.058 Uiso 1 1 calc R
C68 C 0.1929(4) -0.2506(9) 0.3735(3) 0.048(2) Uani 1 1 d .
H68 H 0.2303 -0.2501 0.3904 0.057 Uiso 1 1 calc R
O63 O 0.2434(4) -0.0376(9) 0.2732(3) 0.089(3) Uani 1 1 d .
C45 C -0.1136(3) -0.4024(9) 0.6279(3) 0.054(2) Uani 1 1 d .
H45A H -0.0919 -0.4278 0.6569 0.064 Uiso 1 1 calc R
H45B H -0.1087 -0.2853 0.6216 0.064 Uiso 1 1 calc R
C64 C -0.0980(3) -0.7186(9) 0.4352(3) 0.058(2) Uani 1 1 d .
H64A H -0.0934 -0.8377 0.4333 0.069 Uiso 1 1 calc R
H64B H -0.0774 -0.6815 0.4636 0.069 Uiso 1 1 calc R
O3 O 0.1754(4) 0.4475(11) 0.2397(3) 0.106(3) Uani 1 1 d .
C71 C 0.0831(4) -0.2582(9) 0.3221(3) 0.046(2) Uani 1 1 d .
H71 H 0.0461 -0.2607 0.3047 0.055 Uiso 1 1 calc R
C48 C -0.4463(3) -0.2368(9) 0.6547(3) 0.0397(19) Uani 1 1 d .
H48 H -0.4839 -0.2415 0.6381 0.048 Uiso 1 1 calc R
C70 C 0.1355(4) -0.1892(9) 0.3039(3) 0.051(2) Uani 1 1 d .
H70 H 0.1348 -0.1462 0.2738 0.061 Uiso 1 1 calc R
O43 O -0.4956(5) 0.0068(8) 0.7523(4) 0.092(3) Uani 1 1 d .
C51 C -0.3369(4) -0.2293(9) 0.7062(3) 0.042(2) Uani 1 1 d .
H51 H -0.2997 -0.2301 0.7235 0.050 Uiso 1 1 calc R
O42 O -0.5485(4) -0.0877(13) 0.6952(3) 0.131(3) Uani 1 1 d .
C10 C 0.1945(3) 0.3087(9) 0.3557(3) 0.048(2) Uani 1 1 d .
H10 H 0.2352 0.3469 0.3612 0.057 Uiso 1 1 calc R
O62 O 0.2945(3) -0.1011(12) 0.3352(3) 0.121(3) Uani 1 1 d .
C3 C -0.0234(4) -0.2200(9) 0.5020(3) 0.053(2) Uani 1 1 d .
H3A H -0.0585 -0.1817 0.4832 0.064 Uiso 1 1 calc R
H3B H -0.0203 -0.3389 0.4985 0.064 Uiso 1 1 calc R
C43 C -0.1573(4) -0.7139(9) 0.5978(3) 0.065(2) Uani 1 1 d .
H43A H -0.1617 -0.8319 0.6028 0.078 Uiso 1 1 calc R
H43B H -0.1778 -0.6867 0.5685 0.078 Uiso 1 1 calc R
S2 S 0.32661(8) 0.6415(2) 0.05036(7) 0.0440(4) Uani 1 1 d .
C21 C 0.3122(3) 0.8376(8) 0.0659(2) 0.0283(15) Uani 1 1 d .
N21 N 0.2893(3) 0.9528(8) 0.0360(2) 0.0351(15) Uani 1 1 d .
C22 C 0.2942(3) 1.1305(8) 0.0434(3) 0.040(2) Uani 1 1 d .
H22A H 0.3308 1.1730 0.0271 0.048 Uiso 1 1 calc R
H22B H 0.2994 1.1530 0.0765 0.048 Uiso 1 1 calc R
O21 O 0.2251(2) 1.1783(5) -0.02203(18) 0.0557(13) Uani 1 1 d .
C29 C 0.4220(4) 0.6525(8) 0.2147(3) 0.0466(18) Uani 1 1 d .
N22 N 0.3205(2) 0.8936(6) 0.11078(19) 0.0410(15) Uani 1 1 d D
C27 C 0.3296(3) 0.7886(9) 0.1908(3) 0.043(2) Uani 1 1 d .
H27 H 0.2897 0.8301 0.1973 0.052 Uiso 1 1 calc R
C25 C 0.2732(3) 0.9089(8) -0.0127(2) 0.0416(17) Uani 1 1 d .
H25A H 0.2637 0.7918 -0.0145 0.050 Uiso 1 1 calc R
H25B H 0.3091 0.9308 -0.0327 0.050 Uiso 1 1 calc R
C31 C 0.4161(3) 0.7541(9) 0.1382(3) 0.041(2) Uani 1 1 d .
H31 H 0.4343 0.7710 0.1090 0.049 Uiso 1 1 calc R
O23 O 0.5111(4) 0.5047(7) 0.2407(3) 0.075(2) Uani 1 1 d .
C24 C 0.2182(4) 1.0050(6) -0.0294(4) 0.040(2) Uani 1 1 d .
H24A H 0.2123 0.9845 -0.0625 0.048 Uiso 1 1 calc R
H24B H 0.1807 0.9670 -0.0133 0.048 Uiso 1 1 calc R
C26 C 0.3552(3) 0.8095(8) 0.1459(2) 0.0362(16) Uani 1 1 d .
N23 N 0.4577(4) 0.5599(10) 0.2509(3) 0.070(2) Uani 1 1 d .
C30 C 0.4500(3) 0.6765(9) 0.1715(3) 0.050(2) Uani 1 1 d .
H30 H 0.4908 0.6403 0.1656 0.059 Uiso 1 1 calc R
O22 O 0.4360(4) 0.5424(11) 0.2889(3) 0.113(3) Uani 1 1 d .
C28 C 0.3621(4) 0.7092(10) 0.2246(3) 0.051(2) Uani 1 1 d .
H28 H 0.3445 0.6932 0.2540 0.062 Uiso 1 1 calc R
C23 C 0.2354(4) 1.2156(8) 0.0256(3) 0.054(2) Uani 1 1 d .
H23A H 0.1994 1.1799 0.0438 0.065 Uiso 1 1 calc R
H23B H 0.2398 1.3342 0.0294 0.065 Uiso 1 1 calc R

loop_
_atom_site_aniso_label
_atom_site_aniso_U_11
_atom_site_aniso_U_22
_atom_site_aniso_U_33
_atom_site_aniso_U_23
_atom_site_aniso_U_13
_atom_site_aniso_U_12
S1 0.0531(10) 0.0343(9) 0.0429(11) 0.0010(10) -0.0018(9) -0.0047(9)
S6 0.0460(10) 0.0373(9) 0.0628(13) 0.0080(10) -0.0052(10) 0.0007(9)
S4 0.0460(10) 0.0360(9) 0.0673(13) -0.0058(10) -0.0007(10) -0.0007(8)
C1 0.034(4) 0.034(4) 0.047(5) -0.003(4) -0.014(4) -0.004(3)
N41 0.024(3) 0.042(3) 0.044(4) 0.006(4) -0.002(3) 0.002(3)
N61 0.020(3) 0.041(3) 0.057(5) 0.007(3) 0.003(3) 0.003(3)
O1 0.074(4) 0.039(3) 0.049(3) 0.002(3) 0.028(3) -0.018(2)
N1 0.042(4) 0.035(3) 0.031(4) -0.004(3) 0.014(3) -0.004(3)
N62 0.032(3) 0.032(3) 0.054(4) 0.007(3) 0.001(3) -0.003(2)
O61 0.043(3) 0.045(3) 0.088(4) 0.004(3) 0.015(3) -0.004(2)
N2 0.042(3) 0.034(3) 0.031(3) -0.002(3) 0.007(3) -0.009(3)
O41 0.039(3) 0.041(3) 0.100(4) 0.003(3) 0.018(3) 0.000(2)
C2 0.054(5) 0.039(4) 0.031(5) 0.004(4) 0.004(4) 0.005(4)
C9 0.047(4) 0.039(4) 0.037(4) -0.005(3) 0.013(4) 0.000(3)
N42 0.026(3) 0.041(3) 0.053(4) -0.012(3) -0.005(3) -0.003(2)
C65 0.048(4) 0.032(4) 0.057(5) -0.005(4) 0.012(4) -0.005(4)
C41 0.031(3) 0.029(4) 0.033(4) 0.005(3) -0.001(3) 0.000(3)
C67 0.038(4) 0.041(4) 0.029(4) 0.001(3) -0.002(3) 0.001(3)
C6 0.031(3) 0.030(4) 0.031(4) 0.000(3) 0.000(3) 0.005(3)
C11 0.046(5) 0.057(5) 0.042(5) 0.001(4) 0.007(4) -0.011(4)
C42 0.038(4) 0.045(5) 0.050(5) -0.001(4) 0.003(4) 0.001(4)
C66 0.040(4) 0.031(4) 0.029(4) -0.007(3) 0.003(3) 0.000(3)
C47 0.040(4) 0.042(4) 0.043(5) -0.001(4) -0.007(4) -0.009(4)
C61 0.042(4) 0.039(4) 0.030(4) -0.003(3) -0.012(3) 0.010(4)
O2 0.076(5) 0.123(6) 0.118(8) 0.012(5) 0.043(5) -0.052(5)
N63 0.066(5) 0.079(6) 0.056(5) 0.001(4) 0.020(5) -0.003(4)
C69 0.042(4) 0.044(4) 0.037(4) -0.003(3) 0.015(4) -0.001(3)
C49 0.038(4) 0.042(4) 0.061(5) 0.014(4) 0.012(4) 0.016(4)
C7 0.040(4) 0.044(4) 0.031(5) 0.002(4) 0.002(3) 0.000(3)
C4 0.038(4) 0.051(5) 0.038(6) -0.006(3) 0.024(4) 0.002(3)
C50 0.063(5) 0.053(5) 0.047(5) -0.005(4) 0.017(4) 0.003(4)
N43 0.044(5) 0.088(6) 0.096(7) 0.021(5) 0.026(5) 0.024(4)
C46 0.031(4) 0.040(4) 0.049(5) 0.004(4) 0.010(4) -0.004(3)
C44 0.022(4) 0.044(5) 0.057(8) 0.003(3) 0.001(4) 0.002(3)
N3 0.084(6) 0.053(5) 0.060(6) -0.010(4) 0.034(5) -0.007(4)
C62 0.044(4) 0.040(4) 0.067(6) 0.005(4) -0.007(4) 0.011(3)
C63 0.048(5) 0.033(5) 0.075(9) -0.007(4) 0.021(5) 0.005(3)
C5 0.075(5) 0.038(4) 0.035(5) 0.004(4) -0.005(4) -0.003(4)
C8 0.056(5) 0.060(5) 0.029(5) -0.001(4) -0.002(4) -0.003(4)
C68 0.024(4) 0.050(5) 0.069(7) 0.003(5) 0.002(4) 0.006(3)
O63 0.093(6) 0.115(5) 0.060(6) 0.029(5) 0.036(5) -0.004(4)
C45 0.029(4) 0.058(5) 0.074(6) -0.016(5) 0.006(4) 0.002(3)
C64 0.041(4) 0.041(4) 0.091(6) 0.026(4) 0.019(4) 0.007(3)
O3 0.134(7) 0.130(6) 0.055(6) 0.022(5) 0.019(5) -0.039(5)
C71 0.040(5) 0.055(5) 0.042(6) 0.005(4) -0.009(4) -0.005(4)
C48 0.033(4) 0.054(5) 0.032(5) 0.004(4) -0.006(4) 0.005(3)
C70 0.059(5) 0.067(5) 0.026(4) 0.000(4) 0.017(4) 0.002(4)
O43 0.104(6) 0.088(5) 0.083(7) -0.015(4) 0.045(6) 0.023(4)
C51 0.046(5) 0.045(4) 0.036(6) -0.007(4) -0.009(4) -0.005(4)
O42 0.071(5) 0.194(8) 0.128(7) -0.033(7) 0.017(5) 0.068(6)
C10 0.041(4) 0.053(5) 0.048(6) -0.006(4) 0.001(4) -0.017(4)
O62 0.058(4) 0.195(9) 0.109(6) 0.040(6) -0.004(4) -0.038(5)
C3 0.075(5) 0.033(4) 0.052(5) -0.006(4) 0.019(4) -0.011(4)
C43 0.054(5) 0.039(4) 0.102(7) 0.003(4) 0.022(5) -0.005(4)
S2 0.0564(11) 0.0316(9) 0.0439(11) 0.0002(9) 0.0028(9) 0.0079(9)
C21 0.026(3) 0.033(4) 0.026(4) 0.000(3) -0.002(3) -0.008(3)
N21 0.039(4) 0.042(3) 0.025(4) 0.004(3) 0.004(3) 0.005(3)
C22 0.042(4) 0.032(4) 0.046(5) 0.006(4) 0.004(4) 0.003(3)
O21 0.079(4) 0.039(3) 0.049(3) -0.004(3) -0.007(3) 0.002(3)
C29 0.057(5) 0.038(4) 0.046(5) -0.002(4) -0.017(4) 0.002(4)
N22 0.052(4) 0.040(3) 0.031(3) -0.003(3) -0.002(3) 0.010(3)
C27 0.031(4) 0.050(4) 0.050(6) -0.012(4) 0.009(4) 0.009(3)
C25 0.050(4) 0.042(4) 0.033(4) -0.006(3) -0.009(4) 0.004(3)
C31 0.034(4) 0.058(5) 0.031(5) 0.007(4) 0.023(4) 0.009(4)
O23 0.065(4) 0.095(5) 0.064(6) 0.002(3) -0.025(4) 0.024(3)
C24 0.051(5) 0.026(4) 0.041(6) 0.001(3) 0.008(4) 0.003(3)
C26 0.035(4) 0.034(4) 0.039(4) -0.002(3) -0.012(3) 0.000(3)
N23 0.081(6) 0.073(5) 0.054(6) 0.004(4) -0.032(5) 0.000(5)
C30 0.025(4) 0.061(5) 0.063(6) -0.001(5) -0.009(4) 0.005(4)
O22 0.128(7) 0.178(7) 0.032(5) 0.022(5) -0.008(5) 0.032(5)
C28 0.062(6) 0.059(5) 0.033(5) -0.002(4) -0.007(4) 0.000(4)
C23 0.077(6) 0.037(4) 0.048(5) -0.010(4) -0.011(5) 0.019(4)

loop_
_atom_type_symbol
_atom_type_description
_atom_type_scat_dispersion_real
_atom_type_scat_dispersion_imag
_atom_type_scat_source
C C 0.0033 0.0016 'International Tables Vol C Tables 4.2.6.8 and 6.1.1.4'
H H 0.0000 0.0000 'International Tables Vol C Tables 4.2.6.8 and 6.1.1.4'
O O 0.0106 0.0060 'International Tables Vol C Tables 4.2.6.8 and 6.1.1.4'
S S 0.1246 0.1234 'International Tables Vol C Tables 4.2.6.8 and 6.1.1.4'
N N 0.0061 0.0033 'International Tables Vol C Tables 4.2.6.8 and 6.1.1.4'

loop_
_geom_angle_atom_site_label_1
_geom_angle_atom_site_label_2
_geom_angle_atom_site_label_3
_geom_angle
N1 C1 N2 115.0(6)
N1 C1 S1 123.2(6)
N2 C1 S1 121.8(6)
C41 N41 C42 124.4(5)
C41 N41 C45 122.2(6)
C42 N41 C45 110.6(6)
C61 N61 C65 125.6(6)
C61 N61 C62 120.8(6)
C65 N61 C62 112.2(6)
C3 O1 C4 108.0(6)
C1 N1 C2 124.8(6)
C1 N1 C5 121.2(6)
C2 N1 C5 112.1(6)
C61 N62 C66 126.2(5)
C64 O61 C63 111.3(6)
C1 N2 C6 125.4(5)
C44 O41 C43 108.4(5)
N1 C2 C3 109.6(6)
C8 C9 C10 121.2(7)
C8 C9 N3 120.9(8)
C10 C9 N3 117.9(7)
C41 N42 C46 127.3(5)
N61 C65 C64 110.2(6)
N41 C41 N42 115.7(5)
N41 C41 S4 122.1(5)
N42 C41 S4 122.1(5)
C66 C67 C68 121.3(7)
C11 C6 C7 120.7(7)
C11 C6 N2 121.3(6)
C7 C6 N2 118.0(6)
C6 C11 C10 118.8(8)
N41 C42 C43 111.1(6)
C71 C66 C67 119.1(6)
C71 C66 N62 122.3(6)
C67 C66 N62 118.6(6)
C48 C47 C46 120.8(7)
N61 C61 N62 114.8(6)
N61 C61 S6 123.5(5)
N62 C61 S6 121.7(5)
O63 N63 O62 124.9(8)
O63 N63 C69 117.1(8)
O62 N63 C69 117.9(8)
C68 C69 C70 121.1(7)
C68 C69 N63 118.0(7)
C70 C69 N63 120.8(7)
C48 C49 C50 121.3(6)
C48 C49 N43 122.0(8)
C50 C49 N43 116.8(8)
C8 C7 C6 119.3(7)
O1 C4 C5 111.5(6)
C51 C50 C49 117.9(7)
O42 N43 O43 122.9(9)
O42 N43 C49 116.8(10)
O43 N43 C49 120.2(9)
C51 C46 C47 119.2(7)
C51 C46 N42 121.4(6)
C47 C46 N42 119.3(6)
O41 C44 C45 114.5(8)
O2 N3 O3 125.6(9)
O2 N3 C9 118.0(10)
O3 N3 C9 116.1(9)
N61 C62 C63 110.2(6)
O61 C63 C62 110.6(8)
N1 C5 C4 108.0(6)
C9 C8 C7 120.0(8)
C69 C68 C67 117.8(8)
N41 C45 C44 108.2(6)
O61 C64 C65 110.8(6)
C70 C71 C66 120.5(7)
C47 C48 C49 120.7(7)
C71 C70 C69 120.0(7)
C50 C51 C46 120.1(7)
C9 C10 C11 119.7(7)
O1 C3 C2 110.7(6)
O41 C43 C42 112.2(7)
N21 C21 N22 114.2(6)
N21 C21 S2 123.2(5)
N22 C21 S2 122.5(5)
C21 N21 C22 124.1(6)
C21 N21 C25 120.9(6)
C22 N21 C25 113.0(6)
N21 C22 C23 109.9(6)
C23 O21 C24 111.6(6)
C28 C29 C30 122.1(7)
C28 C29 N23 119.5(8)
C30 C29 N23 118.4(7)
C21 N22 C26 124.8(5)
C28 C27 C26 121.1(7)
N21 C25 C24 111.1(6)
C30 C31 C26 122.3(7)
O21 C24 C25 112.8(7)
C31 C26 C27 117.8(7)
C31 C26 N22 121.7(6)
C27 C26 N22 120.4(6)
O22 N23 O23 121.4(9)
O22 N23 C29 120.0(9)
O23 N23 C29 118.5(9)
C31 C30 C29 118.0(7)
C27 C28 C29 118.6(8)
O21 C23 C22 110.8(6)

loop_
_geom_bond_atom_site_label_1
_geom_bond_atom_site_label_2
_geom_bond_distance
S1 C1 1.692(7)
S6 C61 1.677(7)
S4 C41 1.678(6)
C1 N1 1.339(9)
C1 N2 1.377(8)
N41 C41 1.334(8)
N41 C42 1.461(9)
N41 C45 1.478(8)
N61 C61 1.356(9)
N61 C65 1.450(8)
N61 C62 1.459(8)
O1 C3 1.419(8)
O1 C4 1.421(7)
N1 C2 1.456(8)
N1 C5 1.475(9)
N62 C61 1.386(8)
N62 C66 1.423(7)
O61 C64 1.427(7)
O61 C63 1.428(7)
N2 C6 1.422(8)
O41 C44 1.411(8)
O41 C43 1.421(8)
C2 C3 1.517(9)
C9 C8 1.351(9)
C9 C10 1.374(10)
C9 N3 1.480(9)
N42 C41 1.356(7)
N42 C46 1.424(8)
C65 C64 1.507(10)
C67 C66 1.374(8)
C67 C68 1.380(10)
C6 C11 1.374(9)
C6 C7 1.389(9)
C11 C10 1.387(10)
C42 C43 1.507(11)
C66 C71 1.369(10)
C47 C48 1.310(10)
C47 C46 1.401(9)
O2 N3 1.173(11)
N63 O63 1.204(11)
N63 O62 1.213(8)
N63 C69 1.489(9)
C69 C68 1.367(11)
C69 C70 1.374(9)
C49 C48 1.380(10)
C49 C50 1.387(9)
C49 N43 1.463(9)
C7 C8 1.374(10)
C4 C5 1.500(10)
C50 C51 1.383(10)
N43 O42 1.205(10)
N43 O43 1.217(12)
C46 C51 1.394(10)
C44 C45 1.488(12)
N3 O3 1.232(11)
C62 C63 1.519(14)
C71 C70 1.349(10)
S2 C21 1.676(6)
C21 N21 1.357(8)
C21 N22 1.375(8)
N21 C22 1.457(8)
N21 C25 1.479(9)
C22 C23 1.513(9)
O21 C23 1.415(8)
O21 C24 1.426(7)
C29 C28 1.381(11)
C29 C30 1.386(10)
C29 N23 1.487(10)
N22 C26 1.419(8)
C27 C28 1.353(10)
C27 C26 1.406(10)
C25 C24 1.482(10)
C31 C30 1.349(10)
C31 C26 1.386(9)
O23 N23 1.253(10)
N23 O22 1.191(11)
